data_4501371
loop_
_publ_author_name
'Braga, Dario'
'Grepioni, Fabrizia'
'Lampronti, Giulio I.'
'Maini, Lucia'
'Turrina, Alessandro'

_publ_section_title
;
 Ionic Co-crystals of Organic Molecules with Metal Halides: A New Prospect
 in the Solid Formulation of Active Pharmaceutical Ingredients
;
_journal_issue 12
_journal_name_full 'Crystal Growth &amp; Design'
_journal_page_first 5621
_journal_paper_doi 10.1021/cg201177p
_journal_volume 11
_journal_year 2011
_chemical_absolute_configuration unk
_chemical_formula_moiety 'C4 H17 Ca1 Cl2 N1 O7'
_chemical_formula_sum 'C4 H17 Ca Cl2 N O7'
_chemical_formula_weight 302.17
_chemical_name_systematic
;
diaceamide CaCl2 (H2O)5
;
_space_group_IT_number 4
_symmetry_cell_setting monoclinic
_symmetry_space_group_name_Hall 'P 2yb'
_symmetry_space_group_name_H-M 'P 1 21 1'
_atom_sites_solution_hydrogens geom
_atom_sites_solution_primary direct
_atom_sites_solution_secondary difmap
_audit_creation_date 2011-02-14T15:22:29-00:00
_audit_creation_method 'WinGX routine CIF_UPDATE'
_cell_angle_alpha 90
_cell_angle_beta 102.815(7)
_cell_angle_gamma 90
_cell_formula_units_Z 2
_cell_length_a 7.8917(5)
_cell_length_b 7.2632(5)
_cell_length_c 12.9379(8)
_cell_measurement_reflns_used 1561
_cell_measurement_temperature 293(2)
_cell_measurement_theta_max 29.2309
_cell_measurement_theta_min 2.7988
_cell_volume 723.12(8)
_computing_cell_refinement
;
        CrysAlisPro, Oxford Diffraction Ltd.,
        Version 1.171.34.40 (release 27-08-2010 CrysAlis171 .NET)
        (compiled Aug 27 2010,11:50:40)
;
_computing_data_collection
;
        CrysAlisPro, Oxford Diffraction Ltd.,
        Version 1.171.34.40 (release 27-08-2010 CrysAlis171 .NET)
        (compiled Aug 27 2010,11:50:40)
;
_computing_data_reduction
;
        CrysAlisPro, Oxford Diffraction Ltd.,
        Version 1.171.34.40 (release 27-08-2010 CrysAlis171 .NET)
        (compiled Aug 27 2010,11:50:40)
;
_computing_molecular_graphics 'Ortep-3 for Windows (Farrugia, 1997)'
_computing_publication_material 'WinGX publication routines (Farrugia, 1999)'
_computing_structure_refinement 'SHELXL-97 (Sheldrick, 1997)'
_computing_structure_solution 'SHELXS-97 (Sheldrick, 1990)'
_diffrn_ambient_temperature 293(2)
_diffrn_detector_area_resol_mean 16.134
_diffrn_measured_fraction_theta_full 0.998
_diffrn_measured_fraction_theta_max 0.848
_diffrn_measurement_device_type 'Xcalibur, Sapphire3'
_diffrn_measurement_method '\w scans'
_diffrn_radiation_monochromator graphite
_diffrn_radiation_type MoK\a
_diffrn_radiation_wavelength 0.71073
_diffrn_reflns_av_R_equivalents 0.0194
_diffrn_reflns_av_unetI/netI 0.0413
_diffrn_reflns_limit_h_max 10
_diffrn_reflns_limit_h_min -10
_diffrn_reflns_limit_k_max 9
_diffrn_reflns_limit_k_min -4
_diffrn_reflns_limit_l_max 17
_diffrn_reflns_limit_l_min -17
_diffrn_reflns_number 3488
_diffrn_reflns_theta_full 25
_diffrn_reflns_theta_max 29.3
_diffrn_reflns_theta_min 3.23
_exptl_absorpt_coefficient_mu 0.816
_exptl_absorpt_correction_T_max 1
_exptl_absorpt_correction_T_min 0.85937
_exptl_absorpt_correction_type multi-scan
_exptl_absorpt_process_details
;
        CrysAlisPro, Oxford Diffraction Ltd.,
        Version 1.171.34.40 (release 27-08-2010 CrysAlis171 .NET)
        (compiled Aug 27 2010,11:50:40)
        Empirical absorption correction using spherical harmonics,
 implemented in SCALE3 ABSPACK scaling algorithm.
;
_exptl_crystal_colour colorless
_exptl_crystal_density_diffrn 1.388
_exptl_crystal_density_method 'not measured'
_exptl_crystal_description prism
_exptl_crystal_F_000 316
_exptl_crystal_size_max 0.36
_exptl_crystal_size_mid 0.25
_exptl_crystal_size_min 0.22
_refine_diff_density_max 0.381
_refine_diff_density_min -0.328
_refine_diff_density_rms 0.066
_refine_ls_abs_structure_details 'Flack H D (1983), Acta Cryst. A39, 876-881'
_refine_ls_abs_structure_Flack 0.52(9)
_refine_ls_extinction_method none
_refine_ls_goodness_of_fit_ref 1.059
_refine_ls_hydrogen_treatment mixed
_refine_ls_matrix_type full
_refine_ls_number_parameters 140
_refine_ls_number_reflns 2253
_refine_ls_number_restraints 1
_refine_ls_restrained_S_all 1.058
_refine_ls_R_factor_all 0.0668
_refine_ls_R_factor_gt 0.0551
_refine_ls_shift/su_max 0
_refine_ls_shift/su_mean 0
_refine_ls_structure_factor_coef Fsqd
_refine_ls_weighting_details 'calc w=1/[\s^2^(Fo^2^)+(0.0864P)^2^+0.0000P] where P=(Fo^2^+2Fc^2^)/3'
_refine_ls_weighting_scheme calc
_refine_ls_wR_factor_ref 0.1497
_reflns_number_gt 1881
_reflns_number_total 2253
_reflns_threshold_expression >2sigma(I)
_cod_data_source_file cg201177p_si_001.cif
_cod_data_source_block diacetamideCaCl2(H2O)5
_cod_database_code 4501371

loop_
_symmetry_equiv_pos_as_xyz
'x, y, z'
'-x, y+1/2, -z'

loop_
_atom_site_label
_atom_site_fract_x
_atom_site_fract_y
_atom_site_fract_z
_atom_site_U_iso_or_equiv
_atom_site_adp_type
_atom_site_calc_flag
_atom_site_refinement_flags
_atom_site_occupancy
_atom_site_type_symbol
Ca1 1.26985(12) 0.25680(15) 0.71958(6) 0.0435(3) Uani d . 1 Ca
Cl2 1.34243(17) 0.2460(3) 1.08227(10) 0.0596(4) Uani d . 1 Cl
Cl3 0.70722(18) 0.2984(3) 0.52107(12) 0.0626(5) Uani d . 1 Cl
C1 0.8464(8) 0.2592(14) 0.9230(5) 0.0726(19) Uani d . 1 C
H1A 0.7738 0.3572 0.9379 0.109 Uiso calc R 1 H
H1B 0.932 0.2298 0.986 0.109 Uiso calc R 1 H
H1C 0.7765 0.1525 0.8997 0.109 Uiso calc R 1 H
C2 0.9342(6) 0.3178(9) 0.8390(4) 0.0447(12) Uani d . 1 C
C3 0.9608(8) 0.5813(8) 0.7232(4) 0.0468(13) Uani d . 1 C
C4 0.8848(10) 0.7639(13) 0.6921(5) 0.083(2) Uani d . 1 C
H4A 0.8024 0.7937 0.7342 0.124 Uiso calc R 1 H
H4B 0.8271 0.7621 0.6185 0.124 Uiso calc R 1 H
H4C 0.9753 0.8549 0.7034 0.124 Uiso calc R 1 H
O1 1.0332(5) 0.2182(6) 0.8063(3) 0.0534(10) Uani d . 1 O
O2 1.0696(5) 0.5139(6) 0.6806(3) 0.0507(10) Uani d . 1 O
N1 0.8989(6) 0.4952(7) 0.8028(4) 0.0486(11) Uani d . 1 N
H1 0.837(7) 0.565(9) 0.845(4) 0.048(15) Uiso d . 1 H
O1X 1.4230(7) 0.4695(8) 0.6351(5) 0.0806(17) Uani d . 1 O
O4X 1.3366(8) 0.0113(10) 0.8454(5) 0.101(2) Uani d . 1 O
O2X 1.4935(8) 0.0762(9) 0.6637(5) 0.0889(18) Uani d . 1 O
O3X 1.3853(8) 0.4350(9) 0.8723(4) 0.088(2) Uani d . 1 O
O5X 1.0861(5) 0.1263(7) 0.5697(3) 0.0673(13) Uani d . 1 O

loop_
_atom_site_aniso_label
_atom_site_aniso_U_11
_atom_site_aniso_U_22
_atom_site_aniso_U_33
_atom_site_aniso_U_12
_atom_site_aniso_U_13
_atom_site_aniso_U_23
Ca1 0.0446(5) 0.0479(7) 0.0411(4) 0.0099(6) 0.0159(4) 0.0051(6)
Cl2 0.0606(7) 0.0557(9) 0.0672(7) -0.0078(9) 0.0240(6) 0.0124(9)
Cl3 0.0582(8) 0.0586(11) 0.0788(9) -0.0059(8) 0.0319(7) -0.0081(8)
C1 0.076(4) 0.062(4) 0.096(4) 0.019(5) 0.054(3) 0.026(5)
C2 0.041(2) 0.045(3) 0.049(3) 0.001(2) 0.011(2) 0.005(2)
C3 0.059(3) 0.036(3) 0.048(3) 0.008(3) 0.019(2) -0.002(3)
C4 0.107(5) 0.061(5) 0.092(4) 0.028(5) 0.046(4) 0.025(5)
O1 0.052(2) 0.045(3) 0.070(2) 0.012(2) 0.0290(17) 0.005(2)
O2 0.056(2) 0.048(2) 0.056(2) 0.006(2) 0.0280(18) 0.0025(19)
N1 0.059(3) 0.043(3) 0.050(2) 0.009(2) 0.025(2) -0.003(2)
O1X 0.079(3) 0.077(4) 0.102(4) 0.017(3) 0.055(3) 0.029(3)
O4X 0.106(4) 0.105(5) 0.100(4) 0.055(4) 0.042(3) 0.048(4)
O2X 0.089(4) 0.082(4) 0.111(4) 0.034(3) 0.055(3) 0.021(4)
O3X 0.105(4) 0.111(5) 0.049(2) -0.042(4) 0.015(3) -0.005(3)
O5X 0.070(3) 0.077(4) 0.054(2) 0.009(3) 0.0114(19) -0.010(2)

loop_
_atom_type_symbol
_atom_type_description
_atom_type_scat_dispersion_real
_atom_type_scat_dispersion_imag
_atom_type_scat_source
C C 0.0033 0.0016 'International Tables Vol C Tables 4.2.6.8 and 6.1.1.4'
H H 0 0 'International Tables Vol C Tables 4.2.6.8 and 6.1.1.4'
N N 0.0061 0.0033 'International Tables Vol C Tables 4.2.6.8 and 6.1.1.4'
O O 0.0106 0.006 'International Tables Vol C Tables 4.2.6.8 and 6.1.1.4'
Cl Cl 0.1484 0.1585 'International Tables Vol C Tables 4.2.6.8 and 6.1.1.4'
Ca Ca 0.2262 0.3064 'International Tables Vol C Tables 4.2.6.8 and 6.1.1.4'

loop_
_geom_angle_atom_site_label_1
_geom_angle_atom_site_label_2
_geom_angle_atom_site_label_3
_geom_angle
O5X Ca1 O3X 164.22(19)
O5X Ca1 O1X 99.60(19)
O3X Ca1 O1X 83.5(2)
O5X Ca1 O4X 105.3(2)
O3X Ca1 O4X 81.6(2)
O1X Ca1 O4X 137.8(2)
O5X Ca1 O1 86.38(15)
O3X Ca1 O1 82.49(17)
O1X Ca1 O1 145.15(18)
O4X Ca1 O1 70.80(17)
O5X Ca1 O2 83.38(15)
O3X Ca1 O2 82.25(19)
O1X Ca1 O2 77.18(16)
O4X Ca1 O2 138.55(16)
O1 Ca1 O2 69.40(13)
O5X Ca1 O2X 83.83(19)
O3X Ca1 O2X 111.9(2)
O1X Ca1 O2X 74.75(19)
O4X Ca1 O2X 74.70(19)
O1 Ca1 O2X 140.08(19)
O2 Ca1 O2X 146.62(17)
O1 C2 N1 122.6(5)
O1 C2 C1 122.1(6)
N1 C2 C1 115.3(6)
O2 C3 N1 123.7(5)
O2 C3 C4 121.5(6)
N1 C3 C4 114.9(5)
C2 O1 Ca1 136.5(4)
C3 O2 Ca1 134.9(4)
C2 N1 C3 126.7(5)

loop_
_geom_bond_atom_site_label_1
_geom_bond_atom_site_label_2
_geom_bond_distance
Ca1 O5X 2.349(4)
Ca1 O3X 2.369(5)
Ca1 O1X 2.373(5)
Ca1 O4X 2.393(6)
Ca1 O1 2.399(4)
Ca1 O2 2.426(4)
Ca1 O2X 2.434(5)
C1 C2 1.475(7)
C2 O1 1.208(6)
C2 N1 1.378(8)
C3 O2 1.221(6)
C3 N1 1.383(7)
C3 C4 1.475(10)
